data_4506919
loop_
_publ_author_name
'Naranthatta, Mili C.'
'Das, Deepika'
'Tripathy, Debakanta'
'Sahoo, Himansu S.'
'Ramkumar, Venkatachalam'
'Chand, Dillip K.'

_publ_section_title
;
 Consequence of Presence and Absence of \p-Clouds at Strategic Locations
 of Designed Binuclear Pd(II) Complexes on Packing: Self-Assembly of
 Self-Assembly by Intermolecular Locking and Packing
;
_journal_issue 12
_journal_name_full 'Crystal Growth &amp; Design'
_journal_page_first 6012
_journal_paper_doi 10.1021/cg301085t
_journal_volume 12
_journal_year 2012
_chemical_formula_sum 'C46 H36 Cl3 N12 O16 Pd2'
_chemical_formula_weight 1332.02
_chemical_name_systematic
;

 ?

;
_space_group_IT_number 14
_symmetry_cell_setting monoclinic
_symmetry_space_group_name_Hall '-P 2yn'
_symmetry_space_group_name_H-M 'P 1 21/n 1'
_atom_sites_solution_hydrogens geom
_atom_sites_solution_primary direct
_atom_sites_solution_secondary difmap
_audit_creation_method SHELXL-97
_cell_angle_alpha 90.00
_cell_angle_beta 104.945(6)
_cell_angle_gamma 90.00
_cell_formula_units_Z 8
_cell_length_a 21.126(3)
_cell_length_b 24.369(3)
_cell_length_c 23.647(3)
_cell_measurement_reflns_used 7120
_cell_measurement_temperature 293(2)
_cell_measurement_theta_max 26.30
_cell_measurement_theta_min 2.44
_cell_volume 11762(3)
_computing_cell_refinement 'APEXII/SAINT, Bruker,2004'
_computing_data_collection 'APEXII, Bruker,2004'
_computing_data_reduction 'SAINT PLUS/XPREP, Bruker,2004'
_computing_molecular_graphics 'ORTEP-3   (Farrugia, 1997)'
_computing_publication_material 'SHELXL-97  (Sheldrick, 2008)'
_computing_structure_refinement 'SHELXL-97  (Sheldrick, 2008)'
_computing_structure_solution 'SHELXS-97  (Sheldrick, 2008)'
_diffrn_ambient_temperature 293(2)
_diffrn_measured_fraction_theta_full 0.992
_diffrn_measured_fraction_theta_max 0.893
_diffrn_measurement_device_type 'Bruker APEXII CCD area detector'
_diffrn_measurement_method 'phi and omega scans'
_diffrn_radiation_monochromator graphite
_diffrn_radiation_source 'fine-focus sealed tube'
_diffrn_radiation_type MoK\a
_diffrn_radiation_wavelength 0.71073
_diffrn_reflns_av_R_equivalents 0.1376
_diffrn_reflns_av_sigmaI/netI 0.2987
_diffrn_reflns_limit_h_max 30
_diffrn_reflns_limit_h_min -21
_diffrn_reflns_limit_k_max 37
_diffrn_reflns_limit_k_min -37
_diffrn_reflns_limit_l_max 35
_diffrn_reflns_limit_l_min -36
_diffrn_reflns_number 103240
_diffrn_reflns_theta_full 25.00
_diffrn_reflns_theta_max 33.29
_diffrn_reflns_theta_min 1.15
_exptl_absorpt_coefficient_mu 0.820
_exptl_absorpt_correction_T_max 0.8466
_exptl_absorpt_correction_T_min 0.7245
_exptl_absorpt_correction_type multi-scan
_exptl_absorpt_process_details 'SADABS (Bruker,2004)'
_exptl_crystal_colour colourless
_exptl_crystal_density_diffrn 1.504
_exptl_crystal_density_method 'not measured'
_exptl_crystal_description Block
_exptl_crystal_F_000 5336
_exptl_crystal_size_max 0.42
_exptl_crystal_size_mid 0.24
_exptl_crystal_size_min 0.21
_refine_diff_density_max 7.615
_refine_diff_density_min -3.942
_refine_diff_density_rms 0.517
_refine_ls_extinction_method none
_refine_ls_goodness_of_fit_ref 1.789
_refine_ls_hydrogen_treatment mixed
_refine_ls_matrix_type full
_refine_ls_number_parameters 1383
_refine_ls_number_reflns 40524
_refine_ls_number_restraints 0
_refine_ls_restrained_S_all 1.789
_refine_ls_R_factor_all 0.4013
_refine_ls_R_factor_gt 0.2455
_refine_ls_shift/su_max 0.009
_refine_ls_shift/su_mean 0.004
_refine_ls_structure_factor_coef Fsqd
_refine_ls_weighting_details 'calc w=1/[\s^2^(Fo^2^)+(0.2000P)^2^+0.0000P] where P=(Fo^2^+2Fc^2^)/3'
_refine_ls_weighting_scheme calc
_refine_ls_wR_factor_gt 0.5785
_refine_ls_wR_factor_ref 0.6308
_reflns_number_gt 14557
_reflns_number_total 40524
_reflns_threshold_expression >2sigma(I)
_cod_data_source_file cg301085t_si_005.cif
_cod_data_source_block new1
_cod_depositor_comments
;
The following automatic conversions were performed:

'_symmetry_cell_setting' value 'Monoclinic' changed to 'monoclinic'
according to /home/saulius/struct/CIF-dictionaries/cif_core.dic
dictionary named 'cif_core.dic' version 2.4.2 from 2011-04-26.

Automatic conversion script
Id: cif_fix_values 1891 2012-01-12 08:04:46Z andrius 
;
_cod_original_cell_volume 11762(2)
_cod_original_sg_symbol_H-M P2(1)/n
_cod_database_code 4506919

loop_
_symmetry_equiv_pos_as_xyz
'x, y, z'
'-x+1/2, y+1/2, -z+1/2'
'-x, -y, -z'
'x-1/2, -y-1/2, z-1/2'

loop_
_atom_site_label
_atom_site_type_symbol
_atom_site_fract_x
_atom_site_fract_y
_atom_site_fract_z
_atom_site_U_iso_or_equiv
_atom_site_adp_type
_atom_site_occupancy
_atom_site_symmetry_multiplicity
_atom_site_calc_flag
_atom_site_refinement_flags
Pd2 Pd 0.35974(8) 0.16479(7) 0.14075(7) 0.0274(4) Uani 1 1 d .
Pd1A Pd 0.62574(8) 0.32007(6) 0.35380(6) 0.0265(4) Uani 1 1 d .
Pd2A Pd 0.59759(8) 0.59689(6) 0.07946(8) 0.0308(4) Uani 1 1 d .
Pd1 Pd 0.37985(8) -0.10227(6) 0.39545(7) 0.0270(4) Uani 1 1 d .
Cl2 Cl 0.6222(3) 0.21438(18) 0.4825(2) 0.0326(12) Uani 1 1 d .
Cl1 Cl 0.8844(3) 0.22074(19) 0.5233(2) 0.0343(13) Uani 1 1 d .
Cl3 Cl 0.7733(3) 0.3148(2) 0.1569(3) 0.0447(15) Uani 1 1 d .
Cl6 Cl 0.1405(3) 0.9249(2) 0.1030(3) 0.0454(15) Uani 1 1 d .
Cl5 Cl 0.2342(3) 0.7519(3) 0.0502(3) 0.0459(15) Uani 1 1 d .
Cl4 Cl 0.8144(4) 0.5534(3) 0.3535(3) 0.0510(16) Uani 1 1 d .
N2A N 0.6283(10) 0.2482(5) 0.3109(6) 0.020(4) Uani 1 1 d .
O10 O 0.5925(8) 0.1690(5) 0.4485(7) 0.037(4) Uani 1 1 d .
C29A C 0.3922(15) 0.5897(9) -0.1048(9) 0.049(7) Uani 1 1 d .
H29A H 0.3517 0.5990 -0.1293 0.059 Uiso 1 1 calc R
N12 N 0.2845(8) -0.0786(6) 0.3811(6) 0.023(4) Uani 1 1 d .
O9 O 0.6507(9) 0.1994(6) 0.5404(6) 0.044(4) Uani 1 1 d .
N6A N 0.6939(8) 0.5745(5) 0.1066(7) 0.022(3) Uani 1 1 d .
C9 C 0.5678(15) -0.1647(14) 0.3937(16) 0.072(10) Uani 1 1 d .
H9 H 0.5877 -0.1803 0.3668 0.087 Uiso 1 1 calc R
C46A C 0.6238(11) 0.4398(7) 0.3710(9) 0.034(5) Uani 1 1 d .
H46A H 0.6191 0.4417 0.3309 0.041 Uiso 1 1 calc R
O2 O 0.2504(8) 0.0538(5) 0.2727(6) 0.032(4) Uani 1 1 d .
O7 O 0.8514(10) 0.2038(6) 0.4637(6) 0.050(5) Uani 1 1 d .
N8 N 0.3702(9) 0.2372(8) 0.1885(7) 0.033(5) Uani 1 1 d .
C34 C 0.4285(10) 0.2598(7) 0.1893(7) 0.021(4) Uani 1 1 d .
C6A C 0.5023(14) 0.1360(10) 0.2854(10) 0.043(6) Uani 1 1 d .
H6A H 0.4961 0.1007 0.2702 0.051 Uiso 1 1 calc R
C38 C 0.1335(12) 0.1373(9) 0.1324(10) 0.038(6) Uani 1 1 d .
H38 H 0.0894 0.1338 0.1315 0.046 Uiso 1 1 calc R
O14 O 0.7098(14) 0.2988(10) 0.1699(16) 0.124(12) Uani 1 1 d .
C43 C 0.1512(10) -0.0630(8) 0.3458(7) 0.021(4) Uani 1 1 d .
H43 H 0.1059 -0.0590 0.3342 0.025 Uiso 1 1 calc R
O5 O 0.9220(11) 0.1756(7) 0.5551(8) 0.066(6) Uani 1 1 d .
O2A O 0.6014(8) 0.5195(6) 0.2788(6) 0.035(4) Uani 1 1 d .
O1A O 0.7138(8) 0.4483(5) 0.2227(7) 0.033(4) Uani 1 1 d .
N8A N 0.5042(8) 0.6228(7) 0.0417(8) 0.030(4) Uani 1 1 d .
C5A C 0.4598(16) 0.1579(11) 0.3090(14) 0.072(12) Uani 1 1 d .
H5A H 0.4237 0.1369 0.3112 0.086 Uiso 1 1 calc R
C37 C 0.1538(11) 0.1772(8) 0.0988(10) 0.032(5) Uani 1 1 d .
H37 H 0.1223 0.1977 0.0725 0.038 Uiso 1 1 calc R
N11A N 0.6334(9) 0.5383(7) 0.3763(7) 0.035(4) Uani 1 1 d .
H11A H 0.6392 0.5663 0.3993 0.042 Uiso 1 1 calc R
C2 C 0.4060(13) -0.0070(11) 0.5559(11) 0.045(6) Uani 1 1 d .
H2 H 0.3824 0.0174 0.5728 0.054 Uiso 1 1 calc R
C33 C 0.3321(8) 0.2576(7) 0.2134(10) 0.023(4) Uani 1 1 d .
H33 H 0.2942 0.2386 0.2142 0.028 Uiso 1 1 calc R
O26 O 0.0762(10) 0.9255(8) 0.0703(9) 0.065(6) Uani 1 1 d .
O27 O 0.1723(11) 0.9763(7) 0.0995(12) 0.081(7) Uani 1 1 d .
C21 C 0.3200(13) 0.0611(9) -0.0083(10) 0.043(6) Uani 1 1 d .
H21 H 0.3070 0.0663 -0.0486 0.051 Uiso 1 1 calc R
C10A C 0.6657(12) 0.2313(10) 0.2901(12) 0.046(8) Uani 1 1 d .
H10A H 0.7014 0.2537 0.2902 0.055 Uiso 1 1 calc R
N1A N 0.5361(8) 0.2927(7) 0.3575(8) 0.030(4) Uani 1 1 d .
C4A C 0.4650(10) 0.2159(12) 0.3335(11) 0.043(6) Uani 1 1 d .
C11A C 0.5702(12) 0.2202(8) 0.3100(8) 0.030(5) Uani 1 1 d .
C23A C 0.7158(12) 0.5349(8) 0.1462(10) 0.038(6) Uani 1 1 d .
H23A H 0.6860 0.5146 0.1604 0.046 Uiso 1 1 calc R
N10A N 0.6258(10) 0.6067(7) 0.3122(7) 0.039(5) Uani 1 1 d .
H10B H 0.6243 0.6260 0.3423 0.047 Uiso 1 1 calc R
N9 N 0.2640(7) 0.1532(6) 0.1411(7) 0.023(4) Uani 1 1 d .
N4A N 0.8132(10) 0.4181(7) 0.2755(8) 0.036(4) Uani 1 1 d .
H4A H 0.8544 0.4209 0.2779 0.043 Uiso 1 1 calc R
C41 C 0.1976(10) 0.0383(8) 0.2491(10) 0.029(5) Uani 1 1 d .
C12A C 0.5218(13) 0.2428(8) 0.3336(9) 0.036(6) Uani 1 1 d .
O20 O 0.8635(10) 0.5421(9) 0.3207(11) 0.079(7) Uani 1 1 d .
C24A C 0.6192(15) 0.5116(12) -0.0102(13) 0.056(8) Uani 1 1 d .
H24A H 0.6596 0.5029 0.0150 0.067 Uiso 1 1 calc R
C21A C 0.8011(12) 0.5944(9) 0.1020(9) 0.036(6) Uani 1 1 d .
H21A H 0.8299 0.6147 0.0864 0.043 Uiso 1 1 calc R
N5A N 0.8060(8) 0.4840(6) 0.2033(8) 0.030(4) Uani 1 1 d .
H5A1 H 0.8476 0.4787 0.2109 0.036 Uiso 1 1 calc R
N10 N 0.1578(8) 0.0598(7) 0.1975(7) 0.025(4) Uani 1 1 d .
H10N H 0.1192 0.0465 0.1837 0.030 Uiso 1 1 calc R
C25A C 0.5963(12) 0.4865(8) -0.0605(9) 0.036(5) Uani 1 1 d .
H25A H 0.6229 0.4594 -0.0700 0.043 Uiso 1 1 calc R
C35A C 0.5187(10) 0.5618(9) -0.0309(8) 0.028(5) Uani 1 1 d .
N9A N 0.6094(9) 0.6383(6) 0.1556(8) 0.030(4) Uani 1 1 d .
C28 C 0.5521(12) 0.3073(10) 0.1861(10) 0.040(6) Uani 1 1 d .
H28 H 0.5925 0.3233 0.1873 0.048 Uiso 1 1 calc R
N7A N 0.5782(8) 0.5528(7) 0.0029(7) 0.028(4) Uani 1 1 d .
C12 C 0.4744(11) -0.0759(7) 0.4986(10) 0.030(5) Uani 1 1 d .
C42A C 0.6296(10) 0.4888(7) 0.4038(9) 0.026(4) Uani 1 1 d .
O16 O 0.7823(11) 0.2746(8) 0.1151(9) 0.067(6) Uani 1 1 d .
C17A C 0.7332(10) 0.3725(7) 0.3126(9) 0.026(4) Uani 1 1 d .
H17A H 0.6992 0.3882 0.2841 0.031 Uiso 1 1 calc R
N11 N 0.1633(10) -0.0009(8) 0.2730(11) 0.056(7) Uani 1 1 d .
H11 H 0.1218 -0.0039 0.2578 0.067 Uiso 1 1 calc R
C19A C 0.7807(11) 0.5241(7) 0.1657(9) 0.027(5) Uani 1 1 d .
C27 C 0.5336(11) 0.2531(9) 0.1592(10) 0.036(6) Uani 1 1 d .
C22A C 0.7365(10) 0.6046(8) 0.0844(9) 0.025(4) Uani 1 1 d .
H22A H 0.7207 0.6320 0.0570 0.030 Uiso 1 1 calc R
C32 C 0.3439(13) 0.3082(10) 0.2405(10) 0.044(6) Uani 1 1 d .
H32 H 0.3116 0.3245 0.2552 0.052 Uiso 1 1 calc R
O23 O 0.1778(11) 0.7741(9) 0.0120(10) 0.083(7) Uani 1 1 d .
O11 O 0.5733(15) 0.2572(11) 0.4796(11) 0.108(10) Uani 1 1 d .
C31 C 0.4016(13) 0.3345(8) 0.2461(9) 0.043(7) Uani 1 1 d .
H31 H 0.4134 0.3654 0.2695 0.051 Uiso 1 1 calc R
C16A C 0.7952(12) 0.3853(8) 0.3126(9) 0.033(5) Uani 1 1 d .
C8A C 0.6078(16) 0.1438(9) 0.2571(9) 0.054(8) Uani 1 1 d .
H8A H 0.6031 0.1100 0.2383 0.065 Uiso 1 1 calc R
C15A C 0.8443(13) 0.3583(8) 0.3564(8) 0.037(6) Uani 1 1 d .
H15A H 0.8877 0.3632 0.3557 0.045 Uiso 1 1 calc R
C14A C 0.8325(10) 0.3269(8) 0.3979(9) 0.028(5) Uani 1 1 d .
H14A H 0.8670 0.3137 0.4276 0.033 Uiso 1 1 calc R
C40 C 0.2453(10) 0.1142(8) 0.1731(9) 0.027(4) Uani 1 1 d .
H40 H 0.2769 0.0942 0.1998 0.032 Uiso 1 1 calc R
C18A C 0.7692(9) 0.4490(7) 0.2319(8) 0.015(3) Uani 1 1 d .
C42 C 0.1908(11) -0.0342(8) 0.3178(9) 0.030(5) Uani 1 1 d .
O15 O 0.7634(10) 0.3644(8) 0.1256(9) 0.067(6) Uani 1 1 d .
C45 C 0.2471(11) -0.1057(8) 0.4074(9) 0.029(5) Uani 1 1 d .
H45 H 0.2658 -0.1303 0.4370 0.035 Uiso 1 1 calc R
C20A C 0.8251(11) 0.5545(9) 0.1428(8) 0.030(5) Uani 1 1 d .
H20A H 0.8699 0.5475 0.1550 0.035 Uiso 1 1 calc R
C23 C 0.3499(10) 0.0491(8) 0.1128(10) 0.029(5) Uani 1 1 d .
H23 H 0.3632 0.0445 0.1532 0.035 Uiso 1 1 calc R
C3A C 0.4248(10) 0.2382(14) 0.3641(12) 0.060(9) Uani 1 1 d .
H3A H 0.3899 0.2171 0.3691 0.072 Uiso 1 1 calc R
N3 N 0.3556(8) -0.1454(6) 0.3190(7) 0.020(3) Uani 1 1 d .
O21 O 0.2574(10) 0.7055(10) 0.0209(11) 0.085(8) Uani 1 1 d .
C2A C 0.4320(12) 0.2854(12) 0.3860(14) 0.053(8) Uani 1 1 d .
H2A H 0.4010 0.3000 0.4034 0.064 Uiso 1 1 calc R
O22 O 0.2178(11) 0.7334(9) 0.1002(10) 0.080(7) Uani 1 1 d .
C7A C 0.5574(14) 0.1657(8) 0.2830(9) 0.041(6) Uani 1 1 d .
C36 C 0.2184(10) 0.1871(6) 0.1031(8) 0.021(4) Uani 1 1 d .
H36 H 0.2317 0.2151 0.0820 0.025 Uiso 1 1 calc R
N1 N 0.4125(8) -0.0653(6) 0.4724(8) 0.027(4) Uani 1 1 d .
C11 C 0.5085(10) -0.1105(8) 0.4650(9) 0.027(4) Uani 1 1 d .
C44 C 0.1805(14) -0.0982(10) 0.3919(9) 0.045(7) Uani 1 1 d .
H44 H 0.1546 -0.1166 0.4122 0.054 Uiso 1 1 calc R
O28 O 0.1741(11) 0.8814(8) 0.0833(9) 0.075(6) Uani 1 1 d .
C13A C 0.7680(13) 0.3135(7) 0.3970(9) 0.039(6) Uani 1 1 d .
H13A H 0.7578 0.2898 0.4242 0.046 Uiso 1 1 calc R
C45A C 0.6269(12) 0.3895(7) 0.4553(9) 0.033(5) Uani 1 1 d .
H45A H 0.6275 0.3558 0.4738 0.039 Uiso 1 1 calc R
O13 O 0.8280(11) 0.3186(9) 0.2064(9) 0.080(7) Uani 1 1 d .
C33A C 0.4713(12) 0.6605(11) 0.0614(12) 0.045(6) Uani 1 1 d .
H33A H 0.4890 0.6764 0.0978 0.054 Uiso 1 1 calc R
O8 O 0.9282(11) 0.2659(7) 0.5221(8) 0.063(6) Uani 1 1 d .
O19 O 0.7795(15) 0.6007(13) 0.3275(14) 0.131(12) Uani 1 1 d .
C28A C 0.4331(14) 0.5499(10) -0.1206(13) 0.054(7) Uani 1 1 d .
H28A H 0.4173 0.5310 -0.1556 0.065 Uiso 1 1 calc R
C26A C 0.5381(12) 0.4957(9) -0.1002(11) 0.041(6) Uani 1 1 d .
H26A H 0.5264 0.4757 -0.1347 0.049 Uiso 1 1 calc R
C39 C 0.1793(11) 0.1030(7) 0.1672(11) 0.034(5) Uani 1 1 d .
C22 C 0.3426(13) 0.1053(9) 0.0323(9) 0.039(6) Uani 1 1 d .
H22 H 0.3537 0.1388 0.0187 0.047 Uiso 1 1 calc R
C43A C 0.6354(13) 0.4860(10) 0.4609(10) 0.043(6) Uani 1 1 d .
H43A H 0.6439 0.5172 0.4842 0.052 Uiso 1 1 calc R
O17 O 0.7718(12) 0.5081(11) 0.3592(11) 0.091(8) Uani 1 1 d .
O6 O 0.8367(11) 0.2395(13) 0.5557(9) 0.116(13) Uani 1 1 d .
C30 C 0.4430(10) 0.3113(9) 0.2133(9) 0.029(5) Uani 1 1 d .
C6 C 0.6058(12) -0.1085(10) 0.5470(12) 0.044(6) Uani 1 1 d .
H6 H 0.6477 -0.1221 0.5634 0.052 Uiso 1 1 calc R
C44A C 0.6280(19) 0.4330(8) 0.4859(14) 0.079(12) Uani 1 1 d .
H44A H 0.6241 0.4305 0.5241 0.095 Uiso 1 1 calc R
N6 N 0.3477(9) 0.0986(6) 0.0895(7) 0.029(4) Uani 1 1 d .
O12 O 0.6634(18) 0.2420(19) 0.4553(10) 0.20(3) Uani 1 1 d .
C46 C 0.2584(11) -0.0422(8) 0.3374(9) 0.031(5) Uani 1 1 d .
H46 H 0.2862 -0.0224 0.3203 0.037 Uiso 1 1 calc R
C40A C 0.6146(11) 0.6084(8) 0.2048(10) 0.034(5) Uani 1 1 d .
H40A H 0.6120 0.5703 0.2034 0.040 Uiso 1 1 calc R
O24 O 0.2882(11) 0.7893(10) 0.0682(9) 0.077(7) Uani 1 1 d .
C25 C 0.5500(11) 0.1720(10) 0.1064(14) 0.053(8) Uani 1 1 d .
H25 H 0.5757 0.1518 0.0875 0.064 Uiso 1 1 calc R
C3 C 0.4713(19) -0.0256(12) 0.5818(12) 0.075(12) Uani 1 1 d .
H3 H 0.4911 -0.0152 0.6201 0.090 Uiso 1 1 calc R
C4 C 0.5079(13) -0.0593(11) 0.5519(13) 0.049(7) Uani 1 1 d .
C5 C 0.5749(12) -0.0728(10) 0.5792(11) 0.044(6) Uani 1 1 d .
H5 H 0.5967 -0.0591 0.6158 0.053 Uiso 1 1 calc R
C10 C 0.5041(13) -0.1500(8) 0.3774(11) 0.041(6) Uani 1 1 d .
H10 H 0.4804 -0.1585 0.3395 0.050 Uiso 1 1 calc R
C9A C 0.6648(17) 0.1770(12) 0.2623(12) 0.066(10) Uani 1 1 d .
H9A H 0.6999 0.1648 0.2487 0.080 Uiso 1 1 calc R
C7 C 0.5702(16) -0.1233(11) 0.4875(13) 0.057(8) Uani 1 1 d .
C29 C 0.5036(16) 0.3348(11) 0.2107(11) 0.061(9) Uani 1 1 d .
H29 H 0.5132 0.3700 0.2256 0.073 Uiso 1 1 calc R
N12A N 0.6250(9) 0.3896(6) 0.3971(8) 0.031(4) Uani 1 1 d .
C26 C 0.5687(13) 0.2238(10) 0.1303(14) 0.052(8) Uani 1 1 d .
H26 H 0.6076 0.2387 0.1259 0.063 Uiso 1 1 calc R
C41A C 0.630(2) 0.5505(10) 0.3199(13) 0.085(13) Uani 1 1 d .
O25 O 0.1406(12) 0.9166(9) 0.1632(9) 0.080(7) Uani 1 1 d .
C20 C 0.3192(13) 0.0091(9) 0.0182(11) 0.047(7) Uani 1 1 d .
H20 H 0.3095 -0.0216 -0.0059 0.056 Uiso 1 1 calc R
C1 C 0.3837(13) -0.0312(8) 0.5020(10) 0.037(6) Uani 1 1 d .
H1 H 0.3408 -0.0222 0.4827 0.044 Uiso 1 1 calc R
C19 C 0.3312(12) 0.0020(8) 0.0742(10) 0.033(5) Uani 1 1 d .
C1A C 0.4922(12) 0.3186(14) 0.3836(11) 0.054(8) Uani 1 1 d .
H1A H 0.4992 0.3539 0.3986 0.065 Uiso 1 1 calc R
C24 C 0.4897(11) 0.1528(8) 0.1130(9) 0.030(5) Uani 1 1 d .
H24 H 0.4758 0.1189 0.0964 0.036 Uiso 1 1 calc R
C38A C 0.6275(13) 0.6906(8) 0.2574(13) 0.048(7) Uani 1 1 d .
H38A H 0.6335 0.7101 0.2921 0.058 Uiso 1 1 calc R
C13 C 0.3479(10) -0.1986(9) 0.3183(9) 0.029(5) Uani 1 1 d .
H13 H 0.3523 -0.2161 0.3541 0.035 Uiso 1 1 calc R
C16 C 0.3324(10) -0.1462(7) 0.2169(9) 0.026(4) Uani 1 1 d .
C14 C 0.3337(11) -0.2311(9) 0.2685(10) 0.033(5) Uani 1 1 d .
H14 H 0.3306 -0.2691 0.2694 0.040 Uiso 1 1 calc R
C15 C 0.3246(13) -0.2011(8) 0.2171(9) 0.040(6) Uani 1 1 d .
H15 H 0.3126 -0.2195 0.1815 0.047 Uiso 1 1 calc R
N5 N 0.3316(10) -0.0532(9) 0.0966(8) 0.045(5) Uani 1 1 d .
H5B H 0.3374 -0.0806 0.0755 0.054 Uiso 1 1 calc R
N4 N 0.3287(14) -0.1199(8) 0.1641(8) 0.063(8) Uani 1 1 d .
H4 H 0.3305 -0.1403 0.1348 0.075 Uiso 1 1 calc R
C27A C 0.4940(13) 0.5377(8) -0.0877(10) 0.041(6) Uani 1 1 d .
C17 C 0.3449(11) -0.1188(11) 0.2664(10) 0.040(6) Uani 1 1 d .
H17 H 0.3465 -0.0806 0.2657 0.048 Uiso 1 1 calc R
O18 O 0.8556(15) 0.5733(8) 0.4141(8) 0.091(9) Uani 1 1 d .
C37A C 0.622(2) 0.7190(11) 0.2051(13) 0.082(12) Uani 1 1 d .
H37A H 0.6187 0.7571 0.2037 0.098 Uiso 1 1 calc R
C8 C 0.6045(16) -0.1559(11) 0.4531(14) 0.058(8) Uani 1 1 d .
H8 H 0.6465 -0.1697 0.4683 0.070 Uiso 1 1 calc R
C36A C 0.6225(16) 0.6908(10) 0.1586(13) 0.060(8) Uani 1 1 d .
H36A H 0.6322 0.7083 0.1269 0.072 Uiso 1 1 calc R
C39A C 0.6240(12) 0.6368(10) 0.2584(9) 0.037(5) Uani 1 1 d .
C18 C 0.3222(11) -0.0628(10) 0.1537(10) 0.038(6) Uani 1 1 d .
O1 O 0.3177(8) -0.0323(6) 0.1888(6) 0.037(4) Uani 1 1 d .
O29 O 0.9891(3) 0.4630(3) 0.2597(4) -0.0089(15) Uani 1 1 d .
O30 O 0.4143(4) 0.6418(3) 0.1999(4) -0.0034(17) Uani 1 1 d .
O31 O 0.7116(9) 0.6021(7) 0.4705(7) 0.050(4) Uani 1 1 d .
O32 O 0.6001(10) 0.6802(8) 0.4004(8) 0.063(6) Uani 1 1 d .
C32A C 0.4089(13) 0.6769(11) 0.0275(11) 0.045(6) Uiso 1 1 d .
H32A H 0.3852 0.7041 0.0406 0.055 Uiso 1 1 calc R
N2 N 0.4736(9) -0.1249(7) 0.4110(8) 0.030(4) Uiso 1 1 d .
C34A C 0.4845(13) 0.6008(11) -0.0126(12) 0.046(6) Uiso 1 1 d .
C30A C 0.4176(11) 0.6160(9) -0.0467(10) 0.033(5) Uiso 1 1 d .
C31A C 0.3862(14) 0.6529(11) -0.0218(12) 0.049(6) Uiso 1 1 d .
H31A H 0.3438 0.6621 -0.0424 0.058 Uiso 1 1 calc R
N3A N 0.7184(8) 0.3388(7) 0.3508(7) 0.027(4) Uiso 1 1 d .
N7 N 0.4538(9) 0.1759(8) 0.1383(8) 0.035(4) Uiso 1 1 d .
C35 C 0.4687(11) 0.2305(9) 0.1604(10) 0.035(5) Uiso 1 1 d .

loop_
_atom_site_aniso_label
_atom_site_aniso_U_11
_atom_site_aniso_U_22
_atom_site_aniso_U_33
_atom_site_aniso_U_23
_atom_site_aniso_U_13
_atom_site_aniso_U_12
Pd2 0.0319(10) 0.0318(8) 0.0188(7) 0.0050(6) 0.0070(7) 0.0041(7)
Pd1A 0.0435(11) 0.0150(6) 0.0212(7) 0.0042(5) 0.0088(7) -0.0019(6)
Pd2A 0.0317(10) 0.0233(8) 0.0387(9) 0.0139(7) 0.0115(8) 0.0047(7)
Pd1 0.0330(10) 0.0182(7) 0.0309(8) 0.0013(6) 0.0105(7) -0.0015(6)
Cl2 0.062(4) 0.014(2) 0.020(2) 0.0037(16) 0.008(2) -0.007(2)
Cl1 0.065(4) 0.016(2) 0.019(2) -0.0060(17) 0.005(2) 0.000(2)
Cl3 0.047(4) 0.039(3) 0.049(4) -0.001(3) 0.014(3) 0.006(3)
Cl6 0.061(4) 0.026(3) 0.049(4) 0.003(2) 0.014(3) 0.007(3)
Cl5 0.054(4) 0.040(3) 0.045(3) -0.001(3) 0.015(3) -0.001(3)
Cl4 0.060(5) 0.048(4) 0.052(4) -0.002(3) 0.026(3) -0.004(3)
N2A 0.049(12) -0.001(5) 0.008(6) -0.003(5) 0.000(7) -0.004(6)
O10 0.056(11) 0.011(6) 0.048(9) -0.018(6) 0.019(8) -0.007(6)
C29A 0.11(2) 0.021(10) 0.019(10) -0.006(8) 0.020(13) -0.002(12)
N12 0.034(10) 0.018(7) 0.011(7) 0.001(5) -0.003(7) 0.003(7)
O9 0.098(14) 0.024(7) 0.009(6) 0.011(5) 0.010(8) 0.003(8)
N6A 0.026(9) 0.005(6) 0.039(9) 0.011(6) 0.017(8) 0.006(6)
C9 0.044(19) 0.08(2) 0.10(3) -0.05(2) 0.036(17) -0.022(16)
C46A 0.062(16) 0.009(8) 0.033(11) 0.008(7) 0.016(11) -0.026(9)
O2 0.057(11) 0.007(6) 0.027(8) 0.003(5) 0.000(7) -0.006(6)
O7 0.108(15) 0.024(8) 0.015(7) -0.008(6) 0.010(8) -0.016(8)
N8 0.034(11) 0.051(11) 0.011(7) 0.008(7) 0.002(7) -0.024(9)
C34 0.029(11) 0.016(8) 0.010(8) -0.008(6) -0.012(7) 0.007(7)
C6A 0.07(2) 0.032(12) 0.023(11) 0.001(9) -0.001(12) -0.016(12)
C38 0.050(15) 0.031(11) 0.036(12) 0.023(9) 0.014(11) 0.013(10)
O14 0.12(2) 0.055(15) 0.21(4) -0.018(19) 0.07(2) -0.032(15)
C43 0.023(11) 0.025(9) 0.012(8) 0.003(7) 0.001(8) 0.002(8)
O5 0.115(18) 0.030(9) 0.050(11) 0.015(8) 0.017(11) 0.017(10)
O2A 0.047(10) 0.028(8) 0.031(8) -0.001(6) 0.010(7) -0.011(7)
O1A 0.038(10) 0.019(7) 0.039(9) 0.015(6) 0.005(7) -0.004(6)
N8A 0.019(10) 0.032(9) 0.038(10) 0.008(8) 0.007(8) 0.000(7)
C5A 0.07(2) 0.044(16) 0.07(2) 0.034(15) -0.041(17) -0.050(16)
C37 0.028(13) 0.017(9) 0.045(13) 0.001(9) -0.003(10) 0.008(8)
N11A 0.056(13) 0.027(9) 0.019(8) 0.009(7) 0.005(8) -0.006(8)
C2 0.033(15) 0.053(16) 0.043(15) -0.011(12) -0.002(12) -0.017(12)
C33 -0.006(8) 0.013(8) 0.058(14) 0.004(8) -0.002(8) -0.001(6)
O26 0.070(14) 0.046(11) 0.065(13) -0.024(10) -0.012(11) 0.016(10)
O27 0.101(17) 0.010(7) 0.15(2) 0.005(10) 0.058(16) 0.008(9)
C21 0.070(18) 0.030(11) 0.023(11) -0.008(9) 0.001(11) -0.001(11)
C10A 0.026(14) 0.032(12) 0.055(16) 0.029(12) -0.036(12) -0.014(10)
N1A 0.008(9) 0.036(10) 0.039(10) 0.004(8) -0.003(7) -0.011(7)
C4A -0.001(10) 0.079(19) 0.045(14) 0.014(13) -0.006(9) -0.003(10)
C11A 0.055(15) 0.021(9) 0.012(8) 0.008(7) 0.005(9) -0.007(9)
C23A 0.056(17) 0.018(9) 0.049(14) 0.006(9) 0.027(12) -0.004(10)
N10A 0.072(15) 0.030(10) 0.020(8) 0.012(7) 0.019(9) 0.012(9)
N9 0.012(8) 0.019(8) 0.034(9) 0.019(7) -0.002(7) 0.008(6)
N4A 0.040(12) 0.029(9) 0.044(11) -0.007(8) 0.020(9) -0.003(8)
C41 0.017(11) 0.018(9) 0.053(14) 0.012(9) 0.010(10) -0.005(8)
C12A 0.067(17) 0.020(9) 0.022(10) 0.011(8) 0.015(11) 0.000(10)
O20 0.070(15) 0.066(14) 0.102(18) -0.045(13) 0.022(13) 0.002(11)
C24A 0.054(19) 0.063(18) 0.066(19) 0.014(15) 0.044(15) -0.002(14)
C21A 0.057(17) 0.033(11) 0.028(11) 0.022(9) 0.029(11) 0.011(10)
N5A 0.015(9) 0.021(8) 0.054(12) 0.024(8) 0.011(8) 0.017(7)
N10 0.009(8) 0.028(9) 0.039(10) 0.005(7) 0.007(7) 0.009(6)
C25A 0.060(17) 0.017(9) 0.029(11) 0.000(8) 0.010(11) -0.002(10)
C35A 0.019(11) 0.049(13) 0.017(9) 0.012(8) 0.006(8) 0.014(9)
N9A 0.039(11) 0.019(8) 0.035(10) 0.018(7) 0.017(8) 0.002(7)
C28 0.040(15) 0.050(15) 0.026(11) 0.011(10) 0.000(10) 0.017(11)
N7A 0.017(9) 0.042(10) 0.021(8) 0.022(7) -0.001(7) -0.004(7)
C12 0.037(13) 0.002(7) 0.051(13) -0.003(8) 0.013(11) -0.009(8)
C42A 0.023(11) 0.016(9) 0.040(12) -0.013(8) 0.010(9) -0.010(8)
O16 0.101(17) 0.046(11) 0.059(13) -0.030(10) 0.029(12) -0.002(11)
C17A 0.030(12) 0.017(9) 0.034(11) 0.010(8) 0.015(9) 0.004(8)
N11 0.034(12) 0.032(11) 0.102(19) 0.049(12) 0.020(12) 0.018(9)
C19A 0.039(14) 0.009(8) 0.035(11) 0.009(7) 0.015(10) 0.005(8)
C27 0.040(14) 0.033(12) 0.028(11) 0.021(9) -0.003(10) -0.004(10)
C22A 0.029(12) 0.017(8) 0.031(10) 0.010(8) 0.011(9) -0.005(8)
C32 0.057(17) 0.037(13) 0.027(12) -0.008(9) -0.007(11) -0.014(12)
O23 0.090(17) 0.071(15) 0.065(15) -0.020(12) -0.019(13) 0.014(12)
O11 0.17(3) 0.085(18) 0.065(16) -0.039(14) 0.029(17) 0.031(18)
C31 0.074(19) 0.015(9) 0.018(10) -0.007(8) -0.023(11) -0.002(10)
C16A 0.048(15) 0.026(10) 0.022(10) 0.009(8) 0.004(10) 0.017(10)
C8A 0.11(2) 0.025(11) 0.015(10) -0.010(8) -0.006(13) -0.012(14)
C15A 0.069(17) 0.021(10) 0.015(9) 0.010(7) -0.001(10) 0.020(10)
C14A 0.020(11) 0.029(10) 0.026(10) 0.011(8) -0.008(8) -0.002(8)
C40 0.025(12) 0.023(9) 0.033(11) 0.009(8) 0.009(9) 0.001(8)
C18A 0.010(10) 0.015(8) 0.021(9) 0.004(6) 0.009(7) 0.000(6)
C42 0.043(14) 0.029(10) 0.022(10) 0.011(8) 0.015(10) -0.001(9)
O15 0.081(15) 0.050(12) 0.064(13) 0.029(10) 0.009(11) 0.009(10)
C45 0.035(13) 0.029(10) 0.033(11) 0.002(8) 0.026(10) 0.006(9)
C20A 0.041(14) 0.037(11) 0.013(9) 0.012(8) 0.012(9) 0.020(10)
C23 0.035(13) 0.020(9) 0.040(12) 0.012(8) 0.023(10) 0.007(8)
C3A -0.015(10) 0.13(3) 0.073(19) -0.033(18) 0.013(10) -0.017(12)
N3 0.024(9) 0.011(6) 0.023(8) 0.008(6) 0.005(7) 0.001(6)
O21 0.077(16) 0.079(16) 0.090(17) -0.038(13) 0.009(13) 0.045(12)
C2A 0.018(14) 0.052(16) 0.09(2) 0.012(16) 0.022(14) -0.011(11)
O22 0.099(18) 0.071(15) 0.085(16) 0.043(12) 0.053(14) -0.002(12)
C7A 0.080(19) 0.012(8) 0.028(11) -0.002(8) 0.010(12) -0.020(10)
C36 0.033(12) 0.001(6) 0.026(9) 0.004(6) 0.004(8) 0.005(7)
N1 0.024(10) 0.013(7) 0.047(11) -0.007(7) 0.014(8) -0.009(6)
C11 0.018(11) 0.029(11) 0.031(11) -0.007(8) 0.001(9) -0.003(8)
C44 0.074(19) 0.046(14) 0.024(11) 0.024(10) 0.029(12) 0.020(13)
O28 0.104(18) 0.045(12) 0.067(14) 0.003(10) 0.004(13) -0.006(11)
C13A 0.09(2) 0.000(7) 0.026(10) 0.002(6) 0.014(11) 0.002(9)
C45A 0.066(16) 0.006(7) 0.033(11) 0.008(7) 0.025(11) -0.008(9)
O13 0.104(18) 0.081(15) 0.037(11) 0.007(10) -0.015(11) 0.041(13)
C33A 0.037(15) 0.056(16) 0.048(15) -0.008(12) 0.020(12) -0.001(12)
O8 0.112(17) 0.033(9) 0.033(9) 0.005(7) 0.001(10) -0.039(10)
O19 0.11(2) 0.14(3) 0.12(3) 0.06(2) -0.020(19) 0.046(19)
C28A 0.058(19) 0.036(14) 0.056(17) -0.003(12) -0.008(14) -0.004(12)
C26A 0.053(17) 0.026(11) 0.044(14) -0.018(10) 0.012(12) -0.003(10)
C39 0.041(14) 0.006(7) 0.064(15) 0.009(9) 0.028(12) 0.001(8)
C22 0.071(18) 0.025(10) 0.029(11) 0.012(8) 0.028(12) 0.009(11)
C43A 0.063(18) 0.034(12) 0.037(13) 0.003(10) 0.021(12) 0.024(12)
O17 0.095(19) 0.101(19) 0.091(18) 0.037(15) 0.051(15) 0.000(14)
O6 0.080(17) 0.19(3) 0.046(13) -0.081(16) -0.043(12) 0.085(17)
C30 0.014(11) 0.042(12) 0.030(11) 0.010(9) 0.004(9) 0.005(9)
C6 0.034(15) 0.036(13) 0.053(16) -0.004(11) -0.004(12) -0.005(10)
C44A 0.17(3) 0.004(8) 0.09(2) 0.026(11) 0.09(2) 0.028(14)
N6 0.050(12) 0.019(8) 0.014(7) 0.017(6) -0.001(7) -0.006(7)
O12 0.21(4) 0.34(5) 0.030(12) 0.02(2) -0.009(17) -0.25(4)
C46 0.047(15) 0.024(10) 0.032(11) 0.005(8) 0.029(11) 0.005(9)
C40A 0.041(14) 0.019(9) 0.044(13) 0.006(9) 0.018(11) 0.001(9)
O24 0.081(16) 0.109(18) 0.050(12) -0.037(12) 0.032(11) -0.053(13)
C25 0.011(12) 0.034(13) 0.11(3) -0.013(14) 0.011(13) 0.003(9)
C3 0.14(3) 0.057(17) 0.040(15) -0.041(13) 0.048(19) -0.07(2)
C4 0.048(17) 0.043(14) 0.065(18) -0.001(13) 0.031(14) -0.008(12)
C5 0.032(14) 0.048(15) 0.045(15) -0.009(11) -0.004(11) -0.001(11)
C10 0.060(18) 0.021(10) 0.055(15) 0.000(9) 0.037(13) 0.002(10)
C9A 0.11(3) 0.047(16) 0.054(17) 0.031(14) 0.039(18) 0.054(18)
C7 0.08(2) 0.037(14) 0.068(19) 0.010(13) 0.044(17) -0.019(14)
C29 0.10(3) 0.041(14) 0.023(12) -0.004(10) -0.013(14) 0.003(15)
N12A 0.048(12) 0.008(7) 0.036(10) 0.009(6) 0.012(9) -0.005(7)
C26 0.035(15) 0.033(13) 0.09(2) 0.026(14) 0.018(14) 0.022(11)
C41A 0.20(4) 0.018(11) 0.052(17) -0.011(11) 0.07(2) -0.034(18)
O25 0.11(2) 0.075(16) 0.048(13) 0.028(11) 0.011(12) 0.024(13)
C20 0.070(19) 0.025(11) 0.059(16) -0.029(11) 0.042(14) -0.018(11)
C1 0.069(17) 0.020(9) 0.035(11) -0.013(8) 0.037(12) -0.013(10)
C19 0.049(15) 0.026(10) 0.036(12) 0.002(8) 0.030(11) 0.007(9)
C1A 0.031(15) 0.10(2) 0.039(14) 0.030(14) 0.019(12) -0.004(14)
C24 0.033(13) 0.021(9) 0.032(11) 0.002(8) 0.000(10) 0.003(8)
C38A 0.073(19) 0.007(9) 0.080(19) 0.018(10) 0.049(16) 0.012(10)
C13 0.034(13) 0.033(11) 0.021(10) 0.002(8) 0.008(9) 0.001(9)
C16 0.023(11) 0.017(9) 0.036(11) -0.006(8) 0.005(9) -0.008(8)
C14 0.037(14) 0.023(10) 0.039(12) -0.004(9) 0.009(10) -0.005(9)
C15 0.073(18) 0.023(10) 0.017(10) -0.009(8) 0.003(11) -0.005(11)
N5 0.057(14) 0.054(13) 0.034(11) 0.022(9) 0.027(10) 0.019(10)
N4 0.15(2) 0.022(9) 0.013(8) 0.005(7) 0.017(12) -0.013(12)
C27A 0.071(18) 0.013(9) 0.028(11) -0.005(8) -0.004(12) -0.014(10)
C17 0.028(13) 0.055(15) 0.041(13) -0.020(11) 0.015(11) 0.006(11)
O18 0.20(3) 0.041(11) 0.034(10) 0.002(8) 0.033(14) 0.040(14)
C37A 0.18(4) 0.023(12) 0.053(18) 0.012(12) 0.05(2) 0.020(18)
C8 0.08(2) 0.036(14) 0.07(2) 0.001(13) 0.037(17) 0.008(13)
C36A 0.11(3) 0.027(12) 0.064(18) -0.002(11) 0.057(18) 0.010(14)
C39A 0.048(15) 0.053(14) 0.012(9) 0.003(9) 0.007(10) -0.003(11)
C18 0.034(14) 0.042(13) 0.031(12) 0.021(10) -0.006(10) -0.007(10)
O1 0.065(12) 0.020(7) 0.029(8) -0.008(6) 0.016(8) -0.007(7)
O29 -0.043(2) -0.003(3) 0.018(5) 0.014(3) -0.006(3) 0.004(2)
O30 -0.014(4) -0.003(3) 0.015(5) -0.010(3) 0.016(4) -0.012(3)
O31 0.074(13) 0.039(9) 0.034(9) -0.005(7) 0.009(9) -0.006(9)
O32 0.074(14) 0.056(12) 0.042(11) -0.005(9) -0.016(10) 0.026(10)

loop_
_atom_type_symbol
_atom_type_description
_atom_type_scat_dispersion_real
_atom_type_scat_dispersion_imag
_atom_type_scat_source
C C 0.0033 0.0016 'International Tables Vol C Tables 4.2.6.8 and 6.1.1.4'
H H 0.0000 0.0000 'International Tables Vol C Tables 4.2.6.8 and 6.1.1.4'
N N 0.0061 0.0033 'International Tables Vol C Tables 4.2.6.8 and 6.1.1.4'
O O 0.0106 0.0060 'International Tables Vol C Tables 4.2.6.8 and 6.1.1.4'
Cl Cl 0.1484 0.1585 'International Tables Vol C Tables 4.2.6.8 and 6.1.1.4'
Pd Pd -0.9988 1.0072 'International Tables Vol C Tables 4.2.6.8 and 6.1.1.4'

loop_
_geom_angle_atom_site_label_1
_geom_angle_atom_site_label_2
_geom_angle_atom_site_label_3
_geom_angle
N6 Pd2 N7 93.6(8)
N6 Pd2 N9 85.4(7)
N7 Pd2 N9 178.6(7)
N6 Pd2 N8 175.7(6)
N7 Pd2 N8 86.2(7)
N9 Pd2 N8 94.7(7)
N12A Pd1A N3A 87.8(7)
N12A Pd1A N1A 97.3(8)
N3A Pd1A N1A 173.8(7)
N12A Pd1A N2A 178.7(7)
N3A Pd1A N2A 91.6(7)
N1A Pd1A N2A 83.3(8)
N9A Pd2A N6A 88.2(7)
N9A Pd2A N8A 96.8(7)
N6A Pd2A N8A 172.0(7)
N9A Pd2A N7A 175.3(7)
N6A Pd2A N7A 95.4(7)
N8A Pd2A N7A 79.9(7)
N1 Pd1 N2 82.1(7)
N1 Pd1 N12 96.8(6)
N2 Pd1 N12 178.9(7)
N1 Pd1 N3 173.6(7)
N2 Pd1 N3 91.8(7)
N12 Pd1 N3 89.3(6)
O12 Cl2 O9 114.8(14)
O12 Cl2 O10 110.8(16)
O9 Cl2 O10 111.6(10)
O12 Cl2 O11 99(3)
O9 Cl2 O11 110.9(12)
O10 Cl2 O11 109.1(13)
O8 Cl1 O5 108.7(13)
O8 Cl1 O7 110.3(10)
O5 Cl1 O7 110.3(11)
O8 Cl1 O6 107.4(16)
O5 Cl1 O6 108.6(15)
O7 Cl1 O6 111.5(11)
O15 Cl3 O13 110.9(13)
O15 Cl3 O16 104.7(13)
O13 Cl3 O16 112.8(13)
O15 Cl3 O14 108.1(15)
O13 Cl3 O14 115.3(18)
O16 Cl3 O14 104.3(15)
O26 Cl6 O28 109.1(12)
O26 Cl6 O27 111.5(13)
O28 Cl6 O27 110.5(13)
O26 Cl6 O25 108.0(15)
O28 Cl6 O25 110.3(13)
O27 Cl6 O25 107.4(15)
O22 Cl5 O23 108.4(16)
O22 Cl5 O24 107.9(14)
O23 Cl5 O24 114.9(15)
O22 Cl5 O21 109.7(16)
O23 Cl5 O21 108.9(13)
O24 Cl5 O21 107.0(14)
O19 Cl4 O17 113.0(18)
O19 Cl4 O20 106.3(18)
O17 Cl4 O20 116.4(14)
O19 Cl4 O18 104.6(16)
O17 Cl4 O18 111.5(14)
O20 Cl4 O18 104.1(14)
C10A N2A C11A 122.2(18)
C10A N2A Pd1A 130.8(18)
C11A N2A Pd1A 107.0(13)
C28A C29A C30A 116(2)
C28A C29A H29A 121.9
C30A C29A H29A 121.9
C45 N12 C46 120.9(19)
C45 N12 Pd1 118.2(14)
C46 N12 Pd1 119.9(14)
C23A N6A C22A 120.8(18)
C23A N6A Pd2A 123.2(14)
C22A N6A Pd2A 115.9(12)
C10 C9 C8 119(3)
C10 C9 H9 120.4
C8 C9 H9 120.4
N12A C46A C42A 121.4(19)
N12A C46A H46A 119.3
C42A C46A H46A 119.3
C33 N8 C34 122.8(18)
C33 N8 Pd2 128.2(14)
C34 N8 Pd2 109.0(14)
N8 C34 C30 119.0(18)
N8 C34 C35 116.7(17)
C30 C34 C35 124(2)
C5A C6A C7A 119(2)
C5A C6A H6A 120.4
C7A C6A H6A 120.4
C39 C38 C37 120(2)
C39 C38 H38 120.2
C37 C38 H38 120.2
C42 C43 C44 119(2)
C42 C43 H43 120.6
C44 C43 H43 120.6
C33A N8A C34A 124(2)
C33A N8A Pd2A 127.0(17)
C34A N8A Pd2A 108.5(16)
C6A C5A C4A 124(2)
C6A C5A H5A 118.0
C4A C5A H5A 118.0
C36 C37 C38 122.0(19)
C36 C37 H37 119.0
C38 C37 H37 119.0
C41A N11A C42A 131.4(19)
C41A N11A H11A 114.3
C42A N11A H11A 114.3
C1 C2 C3 109(2)
C1 C2 H2 125.5
C3 C2 H2 125.5
N8 C33 C32 122(2)
N8 C33 H33 119.1
C32 C33 H33 119.1
C20 C21 C22 114(2)
C20 C21 H21 122.8
C22 C21 H21 122.8
N2A C10A C9A 127(2)
N2A C10A H10A 116.6
C9A C10A H10A 116.6
C12A N1A C1A 120(2)
C12A N1A Pd1A 113.0(16)
C1A N1A Pd1A 127.4(17)
C3A C4A C12A 118(3)
C3A C4A C5A 125(3)
C12A C4A C5A 115(2)
C12A C11A N2A 122.0(18)
C12A C11A C7A 117(2)
N2A C11A C7A 121(2)
N6A C23A C19A 120.9(19)
N6A C23A H23A 119.5
C19A C23A H23A 119.5
C41A N10A C39A 127(2)
C41A N10A H10B 116.6
C39A N10A H10B 116.6
C40 N9 C36 121.8(17)
C40 N9 Pd2 122.6(13)
C36 N9 Pd2 115.5(12)
C16A N4A C18A 124.2(19)
C16A N4A H4A 117.9
C18A N4A H4A 117.9
O2 C41 N10 125.4(18)
O2 C41 N11 124(2)
N10 C41 N11 110.6(18)
N1A C12A C4A 123(2)
N1A C12A C11A 115(2)
C4A C12A C11A 123(2)
C25A C24A N7A 115(3)
C25A C24A H24A 122.4
N7A C24A H24A 122.4
C22A C21A C20A 121(2)
C22A C21A H21A 119.7
C20A C21A H21A 119.7
C19A N5A C18A 125.1(17)
C19A N5A H5A1 117.4
C18A N5A H5A1 117.4
C41 N10 C39 121.7(18)
C41 N10 H10N 119.1
C39 N10 H10N 119.1
C24A C25A C26A 127(2)
C24A C25A H25A 116.5
C26A C25A H25A 116.5
N7A C35A C34A 116(2)
N7A C35A C27A 124(2)
C34A C35A C27A 120(2)
C36A N9A C40A 121(2)
C36A N9A Pd2A 120.8(16)
C40A N9A Pd2A 117.3(14)
C29 C28 C27 116(2)
C29 C28 H28 121.8
C27 C28 H28 121.8
C35A N7A C24A 122(2)
C35A N7A Pd2A 112.9(15)
C24A N7A Pd2A 124.8(17)
N1 C12 C4 127(2)
N1 C12 C11 114.9(19)
C4 C12 C11 118(2)
C43A C42A N11A 121.4(19)
C43A C42A C46A 119(2)
N11A C42A C46A 119.2(18)
N3A C17A C16A 123.1(19)
N3A C17A H17A 118.4
C16A C17A H17A 118.4
C42 N11 C41 124(2)
C42 N11 H11 117.8
C41 N11 H11 117.8
N5A C19A C23A 124.3(19)
N5A C19A C20A 116.6(19)
C23A C19A C20A 118.9(18)
C26 C27 C28 125(2)
C26 C27 C35 117(2)
C28 C27 C35 118(2)
C21A C22A N6A 119.9(17)
C21A C22A H22A 120.0
N6A C22A H22A 120.0
C31 C32 C33 121(2)
C31 C32 H32 119.5
C33 C32 H32 119.5
C32 C31 C30 115(2)
C32 C31 H31 122.5
C30 C31 H31 122.5
N4A C16A C17A 126(2)
N4A C16A C15A 119(2)
C17A C16A C15A 115(2)
C9A C8A C7A 116(2)
C9A C8A H8A 121.7
C7A C8A H8A 121.8
C14A C15A C16A 125(3)
C14A C15A H15A 117.7
C16A C15A H15A 117.7
C15A C14A C13A 120(2)
C15A C14A H14A 120.1
C13A C14A H14A 120.1
N9 C40 C39 121.2(18)
N9 C40 H40 119.4
C39 C40 H40 119.4
O1A C18A N4A 125.5(17)
O1A C18A N5A 125.3(16)
N4A C18A N5A 109.1(16)
N11 C42 C43 119(2)
N11 C42 C46 122.9(19)
C43 C42 C46 117.6(18)
N12 C45 C44 121(2)
N12 C45 H45 119.6
C44 C45 H45 119.6
C21A C20A C19A 119(2)
C21A C20A H20A 120.6
C19A C20A H20A 120.6
N6 C23 C19 119.0(19)
N6 C23 H23 120.5
C19 C23 H23 120.5
C2A C3A C4A 124(3)
C2A C3A H3A 118.1
C4A C3A H3A 118.1
C13 N3 C17 118.0(18)
C13 N3 Pd1 121.6(13)
C17 N3 Pd1 120.4(13)
C3A C2A C1A 119(3)
C3A C2A H2A 120.5
C1A C2A H2A 120.5
C6A C7A C8A 123(2)
C6A C7A C11A 121(2)
C8A C7A C11A 116(2)
C37 C36 N9 116.8(17)
C37 C36 H36 121.6
N9 C36 H36 121.6
C12 N1 C1 114(2)
C12 N1 Pd1 114.2(14)
C1 N1 Pd1 131.8(17)
C7 C11 N2 124(2)
C7 C11 C12 119(2)
N2 C11 C12 116.1(19)
C45 C44 C43 120(2)
C45 C44 H44 119.8
C43 C44 H44 119.8
C14A C13A N3A 115.3(17)
C14A C13A H13A 122.3
N3A C13A H13A 122.3
C44A C45A N12A 124.1(18)
C44A C45A H45A 118.0
N12A C45A H45A 118.0
N8A C33A C32A 120(2)
N8A C33A H33A 120.0
C32A C33A H33A 120.0
C27A C28A C29A 124(3)
C27A C28A H28A 118.2
C29A C28A H28A 118.2
C25A C26A C27A 119(2)
C25A C26A H26A 120.4
C27A C26A H26A 120.4
C38 C39 C40 118.1(19)
C38 C39 N10 119(2)
C40 C39 N10 122.7(19)
N6 C22 C21 120.7(19)
N6 C22 H22 119.6
C21 C22 H22 119.6
C42A C43A C44A 118(2)
C42A C43A H43A 120.9
C44A C43A H43A 120.9
C34 C30 C29 117(2)
C34 C30 C31 119(2)
C29 C30 C31 123(2)
C5 C6 C7 118(2)
C5 C6 H6 120.8
C7 C6 H6 120.8
C45A C44A C43A 120(2)
C45A C44A H44A 120.1
C43A C44A H44A 120.1
C23 N6 C22 121.1(19)
C23 N6 Pd2 120.0(14)
C22 N6 Pd2 118.8(13)
N12 C46 C42 121.3(18)
N12 C46 H46 119.3
C42 C46 H46 119.3
N9A C40A C39A 117.9(19)
N9A C40A H40A 121.1
C39A C40A H40A 121.1
C26 C25 C24 115(2)
C26 C25 H25 122.4
C24 C25 H25 122.4
C2 C3 C4 124(3)
C2 C3 H3 118.2
C4 C3 H3 118.2
C12 C4 C5 125(2)
C12 C4 C3 115(3)
C5 C4 C3 120(3)
C6 C5 C4 116(2)
C6 C5 H5 122.1
C4 C5 H5 122.1
N2 C10 C9 124(3)
N2 C10 H10 117.8
C9 C10 H10 117.8
C8A C9A C10A 117(2)
C8A C9A H9A 121.3
C10A C9A H9A 121.3
C11 C7 C8 119(3)
C11 C7 C6 123(3)
C8 C7 C6 118(3)
C30 C29 C28 125(2)
C30 C29 H29 117.7
C28 C29 H29 117.8
C45A N12A C46A 116.6(17)
C45A N12A Pd1A 121.1(12)
C46A N12A Pd1A 122.2(14)
C27 C26 C25 124(3)
C27 C26 H26 118.2
C25 C26 H26 118.2
O2A C41A N11A 122(2)
O2A C41A N10A 120(3)
N11A C41A N10A 110(2)
C19 C20 C21 123(2)
C19 C20 H20 118.3
C21 C20 H20 118.3
N1 C1 C2 132(3)
N1 C1 H1 114.2
C2 C1 H1 114.2
C20 C19 N5 119(2)
C20 C19 C23 119.0(19)
N5 C19 C23 122.0(19)
N1A C1A C2A 116(3)
N1A C1A H1A 122.1
C2A C1A H1A 122.0
N7 C24 C25 127(2)
N7 C24 H24 116.6
C25 C24 H24 116.6
C39A C38A C37A 121(3)
C39A C38A H38A 119.3
C37A C38A H38A 119.3
N3 C13 C14 125.1(19)
N3 C13 H13 117.5
C14 C13 H13 117.5
C17 C16 C15 120(2)
C17 C16 N4 121(2)
C15 C16 N4 118.9(19)
C13 C14 C15 113.3(19)
C13 C14 H14 123.4
C15 C14 H14 123.4
C16 C15 C14 122.4(19)
C16 C15 H15 118.8
C14 C15 H15 118.8
C18 N5 C19 120(2)
C18 N5 H5B 119.8
C19 N5 H5B 119.8
C16 N4 C18 126.2(19)
C16 N4 H4 116.9
C18 N4 H4 116.9
C28A C27A C35A 121(2)
C28A C27A C26A 127(2)
C35A C27A C26A 112(2)
C16 C17 N3 121(2)
C16 C17 H17 119.5
N3 C17 H17 119.5
C36A C37A C38A 118(2)
C36A C37A H37A 120.9
C38A C37A H37A 121.0
C9 C8 C7 114(3)
C9 C8 H8 123.0
C7 C8 H8 123.0
C37A C36A N9A 121(3)
C37A C36A H36A 119.5
N9A C36A H36A 119.5
C38A C39A C40A 118(2)
C38A C39A N10A 122(2)
C40A C39A N10A 120(2)
O1 C18 N4 123(2)
O1 C18 N5 130(2)
N4 C18 N5 107(2)
C31A C32A C33A 118(3)
C31A C32A H32A 121.2
C33A C32A H32A 121.2
C10 N2 C11 118(2)
C10 N2 Pd1 130.0(18)
C11 N2 Pd1 112.1(14)
C35A C34A N8A 122(2)
C35A C34A C30A 121(2)
N8A C34A C30A 116(2)
C31A C30A C34A 116(2)
C31A C30A C29A 126(2)
C34A C30A C29A 118(2)
C32A C31A C30A 126(3)
C32A C31A H31A 116.8
C30A C31A H31A 116.8
C17A N3A C13A 122.1(19)
C17A N3A Pd1A 124.5(14)
C13A N3A Pd1A 113.4(14)
C24 N7 C35 120(2)
C24 N7 Pd2 133.9(17)
C35 N7 Pd2 103.8(14)
C34 C35 N7 123(2)
C34 C35 C27 120(2)
N7 C35 C27 117.0(19)

loop_
_geom_bond_atom_site_label_1
_geom_bond_atom_site_label_2
_geom_bond_distance
Pd2 N6 1.993(17)
Pd2 N7 2.022(19)
Pd2 N9 2.045(16)
Pd2 N8 2.074(19)
Pd1A N12A 1.982(16)
Pd1A N3A 2.029(17)
Pd1A N1A 2.030(16)
Pd1A N2A 2.031(13)
Pd2A N9A 2.024(18)
Pd2A N6A 2.043(16)
Pd2A N8A 2.045(17)
Pd2A N7A 2.053(18)
Pd1 N1 1.987(17)
Pd1 N2 1.997(18)
Pd1 N12 2.038(17)
Pd1 N3 2.039(16)
Cl2 O12 1.38(2)
Cl2 O9 1.394(14)
Cl2 O10 1.415(14)
Cl2 O11 1.46(3)
Cl1 O8 1.443(17)
Cl1 O5 1.449(18)
Cl1 O7 1.460(15)
Cl1 O6 1.49(2)
Cl3 O15 1.404(18)
Cl3 O13 1.42(2)
Cl3 O16 1.438(17)
Cl3 O14 1.50(3)
Cl6 O26 1.38(2)
Cl6 O28 1.42(2)
Cl6 O27 1.434(19)
Cl6 O25 1.44(2)
Cl5 O22 1.390(19)
Cl5 O23 1.41(2)
Cl5 O24 1.436(19)
Cl5 O21 1.473(19)
Cl4 O19 1.42(3)
Cl4 O17 1.45(2)
Cl4 O20 1.47(2)
Cl4 O18 1.55(2)
N2A C10A 1.11(3)
N2A C11A 1.40(3)
C29A C28A 1.41(4)
C29A C30A 1.48(3)
C29A H29A 0.9300
N12 C45 1.30(2)
N12 C46 1.37(2)
N6A C23A 1.34(3)
N6A C22A 1.37(2)
C9 C10 1.35(4)
C9 C8 1.44(4)
C9 H9 0.9300
C46A N12A 1.37(2)
C46A C42A 1.41(3)
C46A H46A 0.9300
O2 C41 1.17(2)
N8 C33 1.22(3)
N8 C34 1.34(3)
C34 C30 1.38(3)
C34 C35 1.41(3)
C6A C5A 1.29(4)
C6A C7A 1.38(3)
C6A H6A 0.9300
C38 C39 1.38(3)
C38 C37 1.39(3)
C38 H38 0.9300
C43 C42 1.38(3)
C43 C44 1.40(3)
C43 H43 0.9300
O2A C41A 1.25(3)
O1A C18A 1.13(2)
N8A C33A 1.31(3)
N8A C34A 1.35(3)
C5A C4A 1.52(4)
C5A H5A 0.9300
C37 C36 1.37(3)
C37 H37 0.9300
N11A C41A 1.35(3)
N11A C42A 1.38(2)
N11A H11A 0.8600
C2 C1 1.37(3)
C2 C3 1.43(4)
C2 H2 0.9300
C33 C32 1.38(3)
C33 H33 0.9300
C21 C20 1.42(3)
C21 C22 1.44(3)
C21 H21 0.9300
C10A C9A 1.47(4)
C10A H10A 0.9300
N1A C12A 1.34(3)
N1A C1A 1.39(3)
C4A C3A 1.36(4)
C4A C12A 1.37(3)
C11A C12A 1.40(3)
C11A C7A 1.47(3)
C23A C19A 1.36(3)
C23A H23A 0.9300
N10A C41A 1.38(3)
N10A C39A 1.46(3)
N10A H10B 0.8600
N9 C40 1.34(2)
N9 C36 1.40(2)
N4A C16A 1.31(3)
N4A C18A 1.42(3)
N4A H4A 0.8600
C41 N10 1.39(3)
C41 N11 1.40(3)
C24A C25A 1.31(4)
C24A N7A 1.41(3)
C24A H24A 0.9300
C21A C22A 1.34(3)
C21A C20A 1.37(3)
C21A H21A 0.9300
N5A C19A 1.34(2)
N5A C18A 1.43(2)
N5A H5A1 0.8600
N10 C39 1.41(2)
N10 H10N 0.8600
C25A C26A 1.36(3)
C25A H25A 0.9300
C35A N7A 1.32(2)
C35A C34A 1.33(3)
C35A C27A 1.44(3)
N9A C36A 1.31(3)
N9A C40A 1.35(2)
C28 C29 1.46(4)
C28 C27 1.47(3)
C28 H28 0.9300
C12 N1 1.32(3)
C12 C4 1.34(4)
C12 C11 1.47(3)
C42A C43A 1.33(3)
C17A N3A 1.32(2)
C17A C16A 1.35(3)
C17A H17A 0.9300
N11 C42 1.34(3)
N11 H11 0.8600
C19A C20A 1.41(3)
C27 C26 1.34(4)
C27 C35 1.48(3)
C22A H22A 0.9300
C32 C31 1.35(3)
C32 H32 0.9300
C31 C30 1.43(3)
C31 H31 0.9300
C16A C15A 1.42(3)
C8A C9A 1.43(4)
C8A C7A 1.46(4)
C8A H8A 0.9300
C15A C14A 1.32(3)
C15A H15A 0.9300
C14A C13A 1.40(3)
C14A H14A 0.9300
C40 C39 1.39(3)
C40 H40 0.9300
C42 C46 1.40(3)
C45 C44 1.37(3)
C45 H45 0.9300
C20A H20A 0.9300
C23 N6 1.32(2)
C23 C19 1.46(3)
C23 H23 0.9300
C3A C2A 1.26(4)
C3A H3A 0.9300
N3 C13 1.31(2)
N3 C17 1.37(3)
C2A C1A 1.52(3)
C2A H2A 0.9300
C36 H36 0.9300
N1 C1 1.33(3)
C11 C7 1.31(4)
C11 N2 1.35(3)
C44 H44 0.9300
C13A N3A 1.44(3)
C13A H13A 0.9300
C45A C44A 1.28(3)
C45A N12A 1.37(3)
C45A H45A 0.9300
C33A C32A 1.41(4)
C33A H33A 0.9300
C28A C27A 1.35(3)
C28A H28A 0.9300
C26A C27A 1.46(3)
C26A H26A 0.9300
C22 N6 1.34(2)
C22 H22 0.9300
C43A C44A 1.44(3)
C43A H43A 0.9300
C30 C29 1.42(4)
C6 C5 1.42(4)
C6 C7 1.46(4)
C6 H6 0.9300
C44A H44A 0.9300
C46 H46 0.9300
C40A C39A 1.41(3)
C40A H40A 0.9300
C25 C26 1.40(4)
C25 C24 1.40(3)
C25 H25 0.9300
C3 C4 1.43(4)
C3 H3 0.9300
C4 C5 1.43(4)
C5 H5 0.9300
C10 N2 1.30(3)
C10 H10 0.9300
C9A H9A 0.9300
C7 C8 1.46(4)
C29 H29 0.9300
C26 H26 0.9300
C20 C19 1.29(3)
C20 H20 0.9300
C1 H1 0.9300
C19 N5 1.45(3)
C1A H1A 0.9300
C24 N7 1.22(3)
C24 H24 0.9300
C38A C39A 1.31(3)
C38A C37A 1.40(3)
C38A H38A 0.9300
C13 C14 1.39(3)
C13 H13 0.9300
C16 C17 1.31(3)
C16 C15 1.35(3)
C16 N4 1.39(3)
C14 C15 1.39(3)
C14 H14 0.9300
C15 H15 0.9300
N5 C18 1.43(3)
N5 H5B 0.8600
N4 C18 1.41(3)
N4 H4 0.8600
C17 H17 0.9300
C37A C36A 1.30(4)
C37A H37A 0.9300
C8 H8 0.9300
C36A H36A 0.9300
C18 O1 1.14(3)
C32A C31A 1.28(3)
C32A H32A 0.9300
C34A C30A 1.48(3)
C30A C31A 1.34(3)
C31A H31A 0.9300
N7 C35 1.43(3)

loop_
_geom_torsion_atom_site_label_1
_geom_torsion_atom_site_label_2
_geom_torsion_atom_site_label_3
_geom_torsion_atom_site_label_4
_geom_torsion
N12A Pd1A N2A C10A -67(32)
N3A Pd1A N2A C10A -7(2)
N1A Pd1A N2A C10A 177(2)
N12A Pd1A N2A C11A 114(32)
N3A Pd1A N2A C11A 174.4(12)
N1A Pd1A N2A C11A -2.2(12)
N1 Pd1 N12 C45 -79.9(15)
N2 Pd1 N12 C45 -73(38)
N3 Pd1 N12 C45 98.1(15)
N1 Pd1 N12 C46 111.6(15)
N2 Pd1 N12 C46 119(38)
N3 Pd1 N12 C46 -70.4(15)
N9A Pd2A N6A C23A 77.2(17)
N8A Pd2A N6A C23A -154(4)
N7A Pd2A N6A C23A -99.8(17)
N9A Pd2A N6A C22A -99.4(14)
N8A Pd2A N6A C22A 29(5)
N7A Pd2A N6A C22A 83.6(14)
N6 Pd2 N8 C33 100(10)
N7 Pd2 N8 C33 -172.0(19)
N9 Pd2 N8 C33 9.0(19)
N6 Pd2 N8 C34 -81(10)
N7 Pd2 N8 C34 7.0(13)
N9 Pd2 N8 C34 -172.0(12)
C33 N8 C34 C30 -8(3)
Pd2 N8 C34 C30 173.1(14)
C33 N8 C34 C35 177.7(19)
Pd2 N8 C34 C35 -1(2)
N9A Pd2A N8A C33A 8(2)
N6A Pd2A N8A C33A -120(5)
N7A Pd2A N8A C33A -175(2)
N9A Pd2A N8A C34A 178.7(15)
N6A Pd2A N8A C34A 50(5)
N7A Pd2A N8A C34A -4.8(15)
C7A C6A C5A C4A 2(4)
C39 C38 C37 C36 -6(3)
C34 N8 C33 C32 6(3)
Pd2 N8 C33 C32 -175.7(16)
C11A N2A C10A C9A -5(3)
Pd1A N2A C10A C9A 176.6(16)
N12A Pd1A N1A C12A -176.7(14)
N3A Pd1A N1A C12A -31(7)
N2A Pd1A N1A C12A 2.1(14)
N12A Pd1A N1A C1A 0.1(19)
N3A Pd1A N1A C1A 145(6)
N2A Pd1A N1A C1A 178.9(19)
C6A C5A C4A C3A -173(3)
C6A C5A C4A C12A -5(4)
C10A N2A C11A C12A -177(2)
Pd1A N2A C11A C12A 2(2)
C10A N2A C11A C7A 2(3)
Pd1A N2A C11A C7A -178.7(15)
C22A N6A C23A C19A 1(3)
Pd2A N6A C23A C19A -175.5(16)
N6 Pd2 N9 C40 76.4(17)
N7 Pd2 N9 C40 119(28)
N8 Pd2 N9 C40 -107.9(17)
N6 Pd2 N9 C36 -100.5(14)
N7 Pd2 N9 C36 -58(29)
N8 Pd2 N9 C36 75.2(14)
C1A N1A C12A C4A 0(3)
Pd1A N1A C12A C4A 177.5(17)
C1A N1A C12A C11A -178.4(18)
Pd1A N1A C12A C11A -1(2)
C3A C4A C12A N1A -7(4)
C5A C4A C12A N1A -175(2)
C3A C4A C12A C11A 172(2)
C5A C4A C12A C11A 4(3)
N2A C11A C12A N1A -1(3)
C7A C11A C12A N1A -179.8(18)
N2A C11A C12A C4A -179.6(19)
C7A C11A C12A C4A 1(3)
O2 C41 N10 C39 2(3)
N11 C41 N10 C39 175.2(19)
N7A C24A C25A C26A 0(4)
N6A Pd2A N9A C36A 95(2)
N8A Pd2A N9A C36A -78(2)
N7A Pd2A N9A C36A -125(7)
N6A Pd2A N9A C40A -73.4(16)
N8A Pd2A N9A C40A 112.9(16)
N7A Pd2A N9A C40A 67(8)
C34A C35A N7A C24A 178(2)
C27A C35A N7A C24A -10(3)
C34A C35A N7A Pd2A 6(2)
C27A C35A N7A Pd2A 177.5(17)
C25A C24A N7A C35A 6(3)
C25A C24A N7A Pd2A 176.8(16)
N9A Pd2A N7A C35A 46(8)
N6A Pd2A N7A C35A -173.8(14)
N8A Pd2A N7A C35A -0.4(14)
N9A Pd2A N7A C24A -126(7)
N6A Pd2A N7A C24A 14.2(17)
N8A Pd2A N7A C24A -172.4(18)
C41A N11A C42A C43A 179(3)
C41A N11A C42A C46A 3(4)
N12A C46A C42A C43A -1(3)
N12A C46A C42A N11A 175(2)
O2 C41 N11 C42 -16(4)
N10 C41 N11 C42 170(2)
C18A N5A C19A C23A -5(3)
C18A N5A C19A C20A 179.2(18)
N6A C23A C19A N5A -177(2)
N6A C23A C19A C20A -1(3)
C29 C28 C27 C26 174(2)
C29 C28 C27 C35 -1(3)
C20A C21A C22A N6A -1(3)
C23A N6A C22A C21A 0(3)
Pd2A N6A C22A C21A 176.8(16)
N8 C33 C32 C31 -7(3)
C33 C32 C31 C30 11(3)
C18A N4A C16A C17A 6(3)
C18A N4A C16A C15A -177.1(18)
N3A C17A C16A N4A 179(2)
N3A C17A C16A C15A 2(3)
N4A C16A C15A C14A 176(2)
C17A C16A C15A C14A -6(3)
C16A C15A C14A C13A 7(3)
C36 N9 C40 C39 4(3)
Pd2 N9 C40 C39 -172.3(16)
C16A N4A C18A O1A -2(3)
C16A N4A C18A N5A 174.4(19)
C19A N5A C18A O1A 6(3)
C19A N5A C18A N4A -170.2(19)
C41 N11 C42 C43 166(2)
C41 N11 C42 C46 -15(4)
C44 C43 C42 N11 179(2)
C44 C43 C42 C46 0(3)
C46 N12 C45 C44 0(3)
Pd1 N12 C45 C44 -168.6(16)
C22A C21A C20A C19A 0(3)
N5A C19A C20A C21A 177(2)
C23A C19A C20A C21A 1(3)
C12A C4A C3A C2A 10(4)
C5A C4A C3A C2A 177(3)
N1 Pd1 N3 C13 60(6)
N2 Pd1 N3 C13 78.3(16)
N12 Pd1 N3 C13 -101.5(16)
N1 Pd1 N3 C17 -122(5)
N2 Pd1 N3 C17 -103.8(15)
N12 Pd1 N3 C17 76.4(15)
C4A C3A C2A C1A -6(5)
C5A C6A C7A C8A 180(2)
C5A C6A C7A C11A 4(4)
C9A C8A C7A C6A -175(2)
C9A C8A C7A C11A 2(3)
C12A C11A C7A C6A -5(3)
N2A C11A C7A C6A 175.5(19)
C12A C11A C7A C8A 178.2(19)
N2A C11A C7A C8A -1(3)
C38 C37 C36 N9 3(3)
C40 N9 C36 C37 -2(3)
Pd2 N9 C36 C37 174.6(14)
C4 C12 N1 C1 5(3)
C11 C12 N1 C1 -176.2(17)
C4 C12 N1 Pd1 -175.8(18)
C11 C12 N1 Pd1 3(2)
N2 Pd1 N1 C12 -5.4(13)
N12 Pd1 N1 C12 174.5(13)
N3 Pd1 N1 C12 13(6)
N2 Pd1 N1 C1 173.5(19)
N12 Pd1 N1 C1 -6.7(19)
N3 Pd1 N1 C1 -168(5)
N1 C12 C11 C7 -179.9(19)
C4 C12 C11 C7 -1(3)
N1 C12 C11 N2 3(3)
C4 C12 C11 N2 -178(2)
N12 C45 C44 C43 3(3)
C42 C43 C44 C45 -3(3)
C15A C14A C13A N3A -4(3)
C34A N8A C33A C32A 6(4)
Pd2A N8A C33A C32A 174.8(17)
C30A C29A C28A C27A -4(4)
C24A C25A C26A C27A 0(4)
C37 C38 C39 C40 8(3)
C37 C38 C39 N10 -175(2)
N9 C40 C39 C38 -7(3)
N9 C40 C39 N10 176(2)
C41 N10 C39 C38 -154(2)
C41 N10 C39 C40 23(3)
C20 C21 C22 N6 -14(4)
N11A C42A C43A C44A 177(2)
C46A C42A C43A C44A -7(4)
N8 C34 C30 C29 -176.9(18)
C35 C34 C30 C29 -3(3)
N8 C34 C30 C31 12(3)
C35 C34 C30 C31 -174.3(19)
C32 C31 C30 C34 -13(3)
C32 C31 C30 C29 176(2)
N12A C45A C44A C43A -8(5)
C42A C43A C44A C45A 11(5)
C19 C23 N6 C22 -15(3)
C19 C23 N6 Pd2 170.7(15)
C21 C22 N6 C23 19(3)
C21 C22 N6 Pd2 -166.5(18)
N7 Pd2 N6 C23 101.6(17)
N9 Pd2 N6 C23 -79.3(17)
N8 Pd2 N6 C23 -171(9)
N7 Pd2 N6 C22 -73.3(18)
N9 Pd2 N6 C22 105.8(18)
N8 Pd2 N6 C22 14(11)
C45 N12 C46 C42 -2(3)
Pd1 N12 C46 C42 165.8(15)
N11 C42 C46 N12 -176(2)
C43 C42 C46 N12 2(3)
C36A N9A C40A C39A 10(3)
Pd2A N9A C40A C39A 178.9(16)
C1 C2 C3 C4 6(4)
N1 C12 C4 C5 179(2)
C11 C12 C4 C5 0(4)
N1 C12 C4 C3 -1(3)
C11 C12 C4 C3 180(2)
C2 C3 C4 C12 -5(4)
C2 C3 C4 C5 175(2)
C7 C6 C5 C4 6(4)
C12 C4 C5 C6 -3(4)
C3 C4 C5 C6 177(2)
C8 C9 C10 N2 5(4)
C7A C8A C9A C10A -3(3)
N2A C10A C9A C8A 5(4)
N2 C11 C7 C8 -1(4)
C12 C11 C7 C8 -178(2)
N2 C11 C7 C6 -178(2)
C12 C11 C7 C6 5(3)
C5 C6 C7 C11 -8(4)
C5 C6 C7 C8 175(2)
C34 C30 C29 C28 -2(3)
C31 C30 C29 C28 169(2)
C27 C28 C29 C30 4(3)
C44A C45A N12A C46A 0(4)
C44A C45A N12A Pd1A 178(3)
C42A C46A N12A C45A 5(3)
C42A C46A N12A Pd1A -173.9(16)
N3A Pd1A N12A C45A -108.9(18)
N1A Pd1A N12A C45A 67.6(18)
N2A Pd1A N12A C45A -49(33)
N3A Pd1A N12A C46A 69.9(17)
N1A Pd1A N12A C46A -113.6(17)
N2A Pd1A N12A C46A 130(32)
C28 C27 C26 C25 179(2)
C35 C27 C26 C25 -6(4)
C24 C25 C26 C27 2(4)
C42A N11A C41A O2A 23(6)
C42A N11A C41A N10A 171(2)
C39A N10A C41A O2A -35(5)
C39A N10A C41A N11A 177(2)
C22 C21 C20 C19 7(4)
C12 N1 C1 C2 -3(3)
Pd1 N1 C1 C2 178.0(19)
C3 C2 C1 N1 -2(4)
C21 C20 C19 N5 -178(2)
C21 C20 C19 C23 -3(4)
N6 C23 C19 C20 7(3)
N6 C23 C19 N5 -179(2)
C12A N1A C1A C2A 4(3)
Pd1A N1A C1A C2A -173.0(17)
C3A C2A C1A N1A -1(4)
C26 C25 C24 N7 -2(4)
C17 N3 C13 C14 4(3)
Pd1 N3 C13 C14 -177.7(17)
N3 C13 C14 C15 -3(3)
C17 C16 C15 C14 -5(4)
N4 C16 C15 C14 174(2)
C13 C14 C15 C16 3(3)
C20 C19 N5 C18 -159(2)
C23 C19 N5 C18 27(3)
C17 C16 N4 C18 -16(4)
C15 C16 N4 C18 166(2)
C29A C28A C27A C35A 6(4)
C29A C28A C27A C26A 178(2)
N7A C35A C27A C28A -178(2)
C34A C35A C27A C28A -7(4)
N7A C35A C27A C26A 9(3)
C34A C35A C27A C26A -180(2)
C25A C26A C27A C28A -176(3)
C25A C26A C27A C35A -4(3)
C15 C16 C17 N3 6(3)
N4 C16 C17 N3 -173(2)
C13 N3 C17 C16 -5(3)
Pd1 N3 C17 C16 176.6(16)
C39A C38A C37A C36A -9(5)
C10 C9 C8 C7 -9(4)
C11 C7 C8 C9 8(4)
C6 C7 C8 C9 -175(2)
C38A C37A C36A N9A 19(5)
C40A N9A C36A C37A -20(5)
Pd2A N9A C36A C37A 172(3)
C37A C38A C39A C40A 0(4)
C37A C38A C39A N10A -177(3)
N9A C40A C39A C38A 0(3)
N9A C40A C39A N10A 176(2)
C41A N10A C39A C38A -173(3)
C41A N10A C39A C40A 11(4)
C16 N4 C18 O1 -2(4)
C16 N4 C18 N5 170(2)
C19 N5 C18 O1 -5(4)
C19 N5 C18 N4 -177(2)
N8A C33A C32A C31A 1(4)
C9 C10 N2 C11 3(4)
C9 C10 N2 Pd1 -178(2)
C7 C11 N2 C10 -5(3)
C12 C11 N2 C10 172.2(18)
C7 C11 N2 Pd1 175.8(19)
C12 C11 N2 Pd1 -7(2)
N1 Pd1 N2 C10 -173(2)
N12 Pd1 N2 C10 -180(100)
N3 Pd1 N2 C10 9.5(19)
N1 Pd1 N2 C11 6.9(14)
N12 Pd1 N2 C11 0(39)
N3 Pd1 N2 C11 -171.1(14)
N7A C35A C34A N8A -11(4)
C27A C35A C34A N8A 177(2)
N7A C35A C34A C30A 179(2)
C27A C35A C34A C30A 7(4)
C33A N8A C34A C35A -179(2)
Pd2A N8A C34A C35A 10(3)
C33A N8A C34A C30A -8(3)
Pd2A N8A C34A C30A -179.3(16)
C35A C34A C30A C31A 175(2)
N8A C34A C30A C31A 5(3)
C35A C34A C30A C29A -5(4)
N8A C34A C30A C29A -176(2)
C28A C29A C30A C31A -177(3)
C28A C29A C30A C34A 4(3)
C33A C32A C31A C30A -5(4)
C34A C30A C31A C32A 2(4)
C29A C30A C31A C32A -178(3)
C16A C17A N3A C13A 1(3)
C16A C17A N3A Pd1A 178.2(15)
C14A C13A N3A C17A 0(3)
C14A C13A N3A Pd1A -177.8(14)
N12A Pd1A N3A C17A -81.6(17)
N1A Pd1A N3A C17A 133(6)
N2A Pd1A N3A C17A 99.6(16)
N12A Pd1A N3A C13A 95.8(13)
N1A Pd1A N3A C13A -50(7)
N2A Pd1A N3A C13A -83.1(13)
C25 C24 N7 C35 6(4)
C25 C24 N7 Pd2 166(2)
N6 Pd2 N7 C24 3(2)
N9 Pd2 N7 C24 -40(29)
N8 Pd2 N7 C24 -173(2)
N6 Pd2 N7 C35 165.5(13)
N9 Pd2 N7 C35 123(28)
N8 Pd2 N7 C35 -10.3(13)
N8 C34 C35 N7 -9(3)
C30 C34 C35 N7 177.0(19)
N8 C34 C35 C27 179.6(17)
C30 C34 C35 C27 5(3)
C24 N7 C35 C34 179(2)
Pd2 N7 C35 C34 14(2)
C24 N7 C35 C27 -9(3)
Pd2 N7 C35 C27 -174.7(15)
C26 C27 C35 C34 -179(2)
C28 C27 C35 C34 -3(3)
C26 C27 C35 N7 9(3)
C28 C27 C35 N7 -175.1(18)
